data_4084730
loop_
_publ_author_name
'Mei, Jiajun'
'Pardue, Daniel B.'
'Kalman, Steven E.'
'Gunnoe, T. Brent'
'Cundari, Thomas R.'
'Sabat, Michal'

_publ_section_title
;
 Oxygen Atom Insertion into Iron(II) Phenyl and Methyl Bonds: A Key Step
 for Catalytic Hydrocarbon Functionalization
;
_journal_issue 19
_journal_name_full Organometallics
_journal_page_first 5597
_journal_paper_doi 10.1021/om500914h
_journal_volume 33
_journal_year 2014
_chemical_formula_sum 'C28 H42 Fe O6 P2'
_chemical_formula_weight 592.41
_chemical_name_systematic
; 
 ? 
;
_space_group_IT_number 2
_symmetry_cell_setting triclinic
_symmetry_space_group_name_Hall '-P 1'
_symmetry_space_group_name_H-M 'P -1'
_atom_sites_solution_hydrogens geom
_atom_sites_solution_primary direct
_atom_sites_solution_secondary difmap
_audit_creation_method SHELXL-97
_cell_angle_alpha 87.5730(10)
_cell_angle_beta 87.2910(10)
_cell_angle_gamma 81.9910(10)
_cell_formula_units_Z 2
_cell_length_a 9.8062(6)
_cell_length_b 11.0049(7)
_cell_length_c 13.4473(8)
_cell_measurement_reflns_used 9809
_cell_measurement_temperature 153(2)
_cell_measurement_theta_max 34.91
_cell_measurement_theta_min 3.51
_cell_volume 1434.48(15)
_computing_cell_refinement 'Bruker SAINT'
_computing_data_collection 'Bruker APEX2'
_computing_data_reduction 'Bruker SAINT'
_computing_molecular_graphics 'Bruker SHELXTL'
_computing_publication_material 'Bruker SHELXTL'
_computing_structure_refinement 'SHELXL-97 (Sheldrick, 2008)'
_computing_structure_solution 'SHELXS-97 (Sheldrick, 2008)'
_diffrn_ambient_temperature 153(2)
_diffrn_measured_fraction_theta_full 0.977
_diffrn_measured_fraction_theta_max 0.977
_diffrn_measurement_device_type 'Bruker APEX-II CCD'
_diffrn_measurement_method '\f and \w scans'
_diffrn_radiation_monochromator graphite
_diffrn_radiation_source 'fine-focus sealed tube'
_diffrn_radiation_type MoK\a
_diffrn_radiation_wavelength 0.71073
_diffrn_reflns_av_R_equivalents 0.0170
_diffrn_reflns_av_sigmaI/netI 0.0179
_diffrn_reflns_limit_h_max 12
_diffrn_reflns_limit_h_min -12
_diffrn_reflns_limit_k_max 13
_diffrn_reflns_limit_k_min -13
_diffrn_reflns_limit_l_max 16
_diffrn_reflns_limit_l_min -16
_diffrn_reflns_number 17793
_diffrn_reflns_theta_full 26.37
_diffrn_reflns_theta_max 26.37
_diffrn_reflns_theta_min 3.35
_exptl_absorpt_coefficient_mu 0.677
_exptl_absorpt_correction_T_max 0.8545
_exptl_absorpt_correction_T_min 0.7831
_exptl_absorpt_correction_type empirical
_exptl_absorpt_process_details 'Bruker SADABS'
_exptl_crystal_colour yellow
_exptl_crystal_density_diffrn 1.372
_exptl_crystal_density_meas ?
_exptl_crystal_density_method 'not measured'
_exptl_crystal_description block
_exptl_crystal_F_000 628
_exptl_crystal_size_max 0.38
_exptl_crystal_size_mid 0.32
_exptl_crystal_size_min 0.24
_refine_diff_density_max 0.425
_refine_diff_density_min -0.214
_refine_diff_density_rms 0.051
_refine_ls_extinction_coef 0
_refine_ls_extinction_method none
_refine_ls_goodness_of_fit_ref 1.099
_refine_ls_hydrogen_treatment constr
_refine_ls_matrix_type full
_refine_ls_number_parameters 341
_refine_ls_number_reflns 5737
_refine_ls_number_restraints 0
_refine_ls_restrained_S_all 1.099
_refine_ls_R_factor_all 0.0282
_refine_ls_R_factor_gt 0.0275
_refine_ls_shift/su_max 0.000
_refine_ls_shift/su_mean 0.000
_refine_ls_structure_factor_coef Fsqd
_refine_ls_weighting_details 'calc w=1/[\s^2^(Fo^2^)+(0.0322P)^2^+1.0943P] where P=(Fo^2^+2Fc^2^)/3'
_refine_ls_weighting_scheme calc
_refine_ls_wR_factor_gt 0.0755
_refine_ls_wR_factor_ref 0.0759
_reflns_number_gt 5555
_reflns_number_total 5737
_reflns_threshold_expression >2sigma(I)
_cod_data_source_file om500914h_si_002.cif
_cod_data_source_block C28H42O6P2Fe
_cod_depositor_comments
;
The following automatic conversions were performed:

'_symmetry_cell_setting' value 'Triclinic' changed to 'triclinic'
according to
/usr/data/users/saulius/crontab/automatic-downloads/current/ACS/lib/dictionaries/cif_core.dic
dictionary named 'cif_core.dic' version 2.4.2 from 2011-04-26.

Automatic conversion script
Id: cif_fix_values 2827 2014-09-09 07:05:25Z andrius 

The following automatic conversions were performed:

'_exptl_crystal_density_meas' value 'not measured' was changed to '?'
- the value is perceived as not measured.

Automatic conversion script
Id: cif_fix_values 3008 2015-01-20 13:52:24Z robertas 
;
_cod_original_sg_symbol_H-M P-1
_cod_database_code 4084730

loop_
_symmetry_equiv_pos_as_xyz
'x, y, z'
'-x, -y, -z'

loop_
_atom_site_label
_atom_site_type_symbol
_atom_site_fract_x
_atom_site_fract_y
_atom_site_fract_z
_atom_site_U_iso_or_equiv
_atom_site_adp_type
_atom_site_occupancy
_atom_site_symmetry_multiplicity
_atom_site_calc_flag
_atom_site_refinement_flags
Fe Fe 0.34143(2) 0.285109(18) 0.228627(15) 0.01289(7) Uani 1 1 d .
P1 P 0.30711(4) 0.11481(3) 0.29119(3) 0.01420(9) Uani 1 1 d .
P2 P 0.29913(4) 0.23338(3) 0.08600(3) 0.01351(9) Uani 1 1 d .
O1 O 0.37584(13) -0.01062(10) 0.23940(9) 0.0247(3) Uani 1 1 d .
O2 O 0.35221(14) 0.08158(11) 0.40538(9) 0.0275(3) Uani 1 1 d .
O3 O 0.14748(12) 0.09035(10) 0.30229(9) 0.0230(3) Uani 1 1 d .
O4 O 0.14395(12) 0.20251(12) 0.07462(8) 0.0227(2) Uani 1 1 d .
O5 O 0.30569(13) 0.33760(10) -0.00290(8) 0.0214(2) Uani 1 1 d .
O6 O 0.38794(12) 0.11735(10) 0.03402(8) 0.0220(2) Uani 1 1 d .
C1 C 0.54383(16) 0.23192(14) 0.20791(11) 0.0160(3) Uani 1 1 d .
C2 C 0.61824(17) 0.26286(15) 0.12024(12) 0.0214(3) Uani 1 1 d .
H2 H 0.5682 0.2969 0.0645 0.026 Uiso 1 1 calc R
C3 C 0.76156(18) 0.24578(17) 0.11182(13) 0.0268(4) Uani 1 1 d .
H3 H 0.8067 0.2690 0.0513 0.032 Uiso 1 1 calc R
C4 C 0.83945(17) 0.19515(17) 0.19086(14) 0.0260(4) Uani 1 1 d .
H4 H 0.9373 0.1840 0.1855 0.031 Uiso 1 1 calc R
C5 C 0.77014(17) 0.16135(16) 0.27772(13) 0.0242(3) Uani 1 1 d .
H5 H 0.8213 0.1259 0.3325 0.029 Uiso 1 1 calc R
C6 C 0.62652(17) 0.17870(15) 0.28579(12) 0.0203(3) Uani 1 1 d .
H6 H 0.5825 0.1537 0.3462 0.024 Uiso 1 1 calc R
C7 C 0.11890(19) -0.01521(16) 0.36348(15) 0.0282(4) Uani 1 1 d .
H7A H 0.0503 -0.0570 0.3314 0.034 Uiso 1 1 calc R
H7B H 0.0794 0.0120 0.4293 0.034 Uiso 1 1 calc R
C8 C 0.3442(2) -0.04367(17) 0.44122(14) 0.0318(4) Uani 1 1 d .
H8A H 0.3081 -0.0434 0.5112 0.038 Uiso 1 1 calc R
H8B H 0.4376 -0.0913 0.4393 0.038 Uiso 1 1 calc R
C9 C 0.3227(2) -0.12198(15) 0.27450(14) 0.0278(4) Uani 1 1 d .
H9A H 0.3995 -0.1905 0.2783 0.033 Uiso 1 1 calc R
H9B H 0.2567 -0.1433 0.2268 0.033 Uiso 1 1 calc R
C10 C 0.25035(18) -0.10468(15) 0.37753(12) 0.0216(3) Uani 1 1 d .
C11 C 0.2225(2) -0.22697(17) 0.42888(15) 0.0311(4) Uani 1 1 d .
H11A H 0.3121 -0.2789 0.4386 0.037 Uiso 1 1 calc R
H11B H 0.1793 -0.2095 0.4957 0.037 Uiso 1 1 calc R
C12 C 0.1314(2) -0.30006(17) 0.37450(16) 0.0354(4) Uani 1 1 d .
H12A H 0.0390 -0.2533 0.3702 0.053 Uiso 1 1 calc R
H12B H 0.1253 -0.3783 0.4108 0.053 Uiso 1 1 calc R
H12C H 0.1709 -0.3158 0.3072 0.053 Uiso 1 1 calc R
C13 C 0.28490(19) 0.30100(16) -0.10240(12) 0.0246(4) Uani 1 1 d .
H13A H 0.3736 0.2934 -0.1415 0.030 Uiso 1 1 calc R
H13B H 0.2196 0.3648 -0.1358 0.030 Uiso 1 1 calc R
C14 C 0.10399(18) 0.18767(18) -0.02579(13) 0.0271(4) Uani 1 1 d .
H14A H 0.0357 0.2585 -0.0457 0.033 Uiso 1 1 calc R
H14B H 0.0597 0.1124 -0.0278 0.033 Uiso 1 1 calc R
C15 C 0.3390(2) 0.07968(17) -0.05929(13) 0.0278(4) Uani 1 1 d .
H15A H 0.3005 0.0015 -0.0479 0.033 Uiso 1 1 calc R
H15B H 0.4171 0.0660 -0.1088 0.033 Uiso 1 1 calc R
C16 C 0.22819(16) 0.17868(14) -0.09959(11) 0.0179(3) Uani 1 1 d .
C17 C 0.17934(18) 0.14920(17) -0.20163(12) 0.0251(4) Uani 1 1 d .
H17A H 0.1534 0.0653 -0.1971 0.030 Uiso 1 1 calc R
H17B H 0.0952 0.2067 -0.2162 0.030 Uiso 1 1 calc R
C18 C 0.2833(2) 0.15640(19) -0.28912(13) 0.0327(4) Uani 1 1 d .
H18A H 0.3068 0.2401 -0.2968 0.049 Uiso 1 1 calc R
H18B H 0.2430 0.1349 -0.3502 0.049 Uiso 1 1 calc R
H18C H 0.3668 0.0988 -0.2765 0.049 Uiso 1 1 calc R
C19 C 0.18871(18) 0.38552(15) 0.32016(13) 0.0224(3) Uani 1 1 d .
C20 C 0.18995(17) 0.44106(14) 0.22311(12) 0.0206(3) Uani 1 1 d .
C21 C 0.32402(18) 0.47809(14) 0.20251(12) 0.0196(3) Uani 1 1 d .
C22 C 0.40317(18) 0.44649(14) 0.28793(12) 0.0206(3) Uani 1 1 d .
C23 C 0.32170(19) 0.38751(15) 0.36005(12) 0.0220(3) Uani 1 1 d .
C24 C 0.0637(2) 0.35028(19) 0.37728(17) 0.0381(5) Uani 1 1 d .
H24A H 0.0925 0.2861 0.4277 0.057 Uiso 1 1 calc R
H24B H 0.0029 0.3194 0.3314 0.057 Uiso 1 1 calc R
H24C H 0.0142 0.4224 0.4100 0.057 Uiso 1 1 calc R
C25 C 0.0667(2) 0.47425(17) 0.16013(16) 0.0341(4) Uani 1 1 d .
H25A H 0.0169 0.5537 0.1798 0.051 Uiso 1 1 calc R
H25B H 0.0056 0.4110 0.1697 0.051 Uiso 1 1 calc R
H25C H 0.0972 0.4797 0.0898 0.051 Uiso 1 1 calc R
C26 C 0.3672(2) 0.55464(16) 0.11444(13) 0.0310(4) Uani 1 1 d .
H26A H 0.3137 0.5413 0.0571 0.047 Uiso 1 1 calc R
H26B H 0.4655 0.5309 0.0982 0.047 Uiso 1 1 calc R
H26C H 0.3505 0.6416 0.1305 0.047 Uiso 1 1 calc R
C27 C 0.5441(2) 0.47990(18) 0.30144(16) 0.0332(4) Uani 1 1 d .
H27A H 0.5359 0.5646 0.3231 0.050 Uiso 1 1 calc R
H27B H 0.5979 0.4725 0.2381 0.050 Uiso 1 1 calc R
H27C H 0.5907 0.4243 0.3520 0.050 Uiso 1 1 calc R
C28 C 0.3602(3) 0.35320(19) 0.46552(13) 0.0389(5) Uani 1 1 d .
H28A H 0.4598 0.3273 0.4673 0.058 Uiso 1 1 calc R
H28B H 0.3113 0.2856 0.4907 0.058 Uiso 1 1 calc R
H28C H 0.3344 0.4243 0.5073 0.058 Uiso 1 1 calc R

loop_
_atom_site_aniso_label
_atom_site_aniso_U_11
_atom_site_aniso_U_22
_atom_site_aniso_U_33
_atom_site_aniso_U_23
_atom_site_aniso_U_13
_atom_site_aniso_U_12
Fe 0.01351(12) 0.01325(11) 0.01201(11) 0.00034(8) -0.00107(8) -0.00220(8)
P1 0.01377(19) 0.01484(18) 0.01401(18) 0.00141(14) -0.00135(14) -0.00236(14)
P2 0.01281(18) 0.01478(18) 0.01278(18) 0.00014(14) -0.00140(13) -0.00128(14)
O1 0.0280(6) 0.0160(5) 0.0288(6) -0.0002(5) 0.0093(5) -0.0021(5)
O2 0.0409(8) 0.0254(6) 0.0197(6) 0.0080(5) -0.0120(5) -0.0162(5)
O3 0.0150(6) 0.0192(6) 0.0347(7) 0.0072(5) -0.0014(5) -0.0043(4)
O4 0.0156(6) 0.0376(7) 0.0167(5) -0.0045(5) -0.0002(4) -0.0096(5)
O5 0.0320(7) 0.0187(5) 0.0148(5) 0.0017(4) -0.0046(5) -0.0077(5)
O6 0.0235(6) 0.0232(6) 0.0174(5) -0.0055(4) -0.0072(4) 0.0071(5)
C1 0.0144(7) 0.0167(7) 0.0178(7) -0.0013(6) -0.0018(6) -0.0045(6)
C2 0.0185(8) 0.0264(8) 0.0197(8) 0.0040(6) -0.0016(6) -0.0055(6)
C3 0.0200(8) 0.0346(9) 0.0257(9) 0.0029(7) 0.0045(7) -0.0062(7)
C4 0.0131(8) 0.0319(9) 0.0332(9) -0.0013(7) -0.0003(7) -0.0038(7)
C5 0.0180(8) 0.0280(9) 0.0266(9) 0.0016(7) -0.0064(6) -0.0023(7)
C6 0.0172(8) 0.0243(8) 0.0195(8) 0.0017(6) -0.0020(6) -0.0038(6)
C7 0.0214(8) 0.0228(8) 0.0404(10) 0.0070(7) 0.0039(7) -0.0069(7)
C8 0.0442(11) 0.0273(9) 0.0270(9) 0.0128(7) -0.0150(8) -0.0155(8)
C9 0.0335(10) 0.0167(8) 0.0332(10) -0.0007(7) 0.0042(8) -0.0051(7)
C10 0.0245(8) 0.0184(8) 0.0226(8) 0.0050(6) -0.0036(6) -0.0068(6)
C11 0.0381(11) 0.0242(9) 0.0328(10) 0.0090(7) -0.0058(8) -0.0113(8)
C12 0.0475(12) 0.0234(9) 0.0376(11) -0.0012(8) 0.0010(9) -0.0136(8)
C13 0.0325(9) 0.0276(9) 0.0156(7) 0.0024(6) -0.0071(7) -0.0097(7)
C14 0.0195(8) 0.0440(11) 0.0201(8) -0.0055(7) -0.0028(6) -0.0106(7)
C15 0.0336(10) 0.0263(9) 0.0215(8) -0.0088(7) -0.0102(7) 0.0089(7)
C16 0.0165(7) 0.0214(8) 0.0159(7) -0.0021(6) -0.0027(6) -0.0015(6)
C17 0.0252(9) 0.0306(9) 0.0199(8) -0.0055(7) -0.0077(7) -0.0019(7)
C18 0.0410(11) 0.0397(10) 0.0180(8) -0.0046(7) -0.0037(7) -0.0059(9)
C19 0.0248(8) 0.0173(7) 0.0250(8) -0.0068(6) 0.0066(7) -0.0029(6)
C20 0.0211(8) 0.0143(7) 0.0257(8) -0.0046(6) -0.0026(6) 0.0016(6)
C21 0.0262(8) 0.0133(7) 0.0195(8) -0.0020(6) -0.0006(6) -0.0028(6)
C22 0.0243(8) 0.0165(7) 0.0221(8) -0.0052(6) -0.0025(6) -0.0041(6)
C23 0.0328(9) 0.0178(7) 0.0159(7) -0.0039(6) -0.0013(6) -0.0038(7)
C24 0.0366(11) 0.0305(10) 0.0471(12) -0.0128(9) 0.0229(9) -0.0094(8)
C25 0.0267(10) 0.0254(9) 0.0487(12) -0.0075(8) -0.0135(8) 0.0082(7)
C26 0.0511(12) 0.0187(8) 0.0247(9) 0.0015(7) 0.0010(8) -0.0112(8)
C27 0.0303(10) 0.0293(9) 0.0436(11) -0.0087(8) -0.0094(8) -0.0117(8)
C28 0.0690(15) 0.0317(10) 0.0170(9) -0.0025(7) -0.0081(9) -0.0080(10)

loop_
_atom_type_symbol
_atom_type_description
_atom_type_scat_dispersion_real
_atom_type_scat_dispersion_imag
_atom_type_scat_source
C C 0.0033 0.0016 'International Tables Vol C Tables 4.2.6.8 and 6.1.1.4'
H H 0.0000 0.0000 'International Tables Vol C Tables 4.2.6.8 and 6.1.1.4'
O O 0.0106 0.0060 'International Tables Vol C Tables 4.2.6.8 and 6.1.1.4'
P P 0.1023 0.0942 'International Tables Vol C Tables 4.2.6.8 and 6.1.1.4'
Fe Fe 0.3463 0.8444 'International Tables Vol C Tables 4.2.6.8 and 6.1.1.4'

loop_
_geom_angle_atom_site_label_1
_geom_angle_atom_site_label_2
_geom_angle_atom_site_label_3
_geom_angle
C1 Fe P1 92.91(4)
C1 Fe P2 92.73(4)
P1 Fe P2 91.650(17)
C1 Fe C19 144.64(7)
P1 Fe C19 94.29(5)
P2 Fe C19 121.57(5)
C1 Fe C20 142.44(6)
P1 Fe C20 124.05(5)
P2 Fe C20 92.61(5)
C19 Fe C20 39.26(6)
C1 Fe C21 102.66(6)
P1 Fe C21 160.45(5)
P2 Fe C21 99.24(4)
C19 Fe C21 66.18(6)
C20 Fe C21 39.82(6)
C1 Fe C23 104.98(7)
P1 Fe C23 99.08(5)
P2 Fe C23 158.67(5)
C19 Fe C23 39.67(7)
C20 Fe C23 66.11(6)
C21 Fe C23 65.72(6)
C1 Fe C22 84.56(6)
P1 Fe C22 133.59(5)
P2 Fe C22 134.72(5)
C19 Fe C22 65.69(6)
C20 Fe C22 65.76(6)
C21 Fe C22 38.84(6)
C23 Fe C22 38.83(6)
O1 P1 O3 99.99(6)
O1 P1 O2 99.38(7)
O3 P1 O2 99.38(7)
O1 P1 Fe 120.36(5)
O3 P1 Fe 116.14(4)
O2 P1 Fe 117.85(5)
O6 P2 O4 100.90(6)
O6 P2 O5 100.26(6)
O4 P2 O5 99.96(6)
O6 P2 Fe 121.54(4)
O4 P2 Fe 114.87(4)
O5 P2 Fe 115.96(4)
C9 O1 P1 116.23(10)
C8 O2 P1 115.94(11)
C7 O3 P1 116.78(10)
C14 O4 P2 116.14(10)
C13 O5 P2 116.56(10)
C15 O6 P2 117.05(10)
C6 C1 C2 114.56(14)
C6 C1 Fe 122.12(11)
C2 C1 Fe 122.52(11)
C3 C2 C1 122.94(15)
C2 C3 C4 120.77(16)
C5 C4 C3 118.06(16)
C6 C5 C4 120.94(15)
C5 C6 C1 122.70(15)
O3 C7 C10 110.50(13)
O2 C8 C10 110.83(13)
O1 C9 C10 110.53(13)
C8 C10 C7 107.83(15)
C8 C10 C9 107.36(15)
C7 C10 C9 107.10(14)
C8 C10 C11 109.20(14)
C7 C10 C11 112.55(14)
C9 C10 C11 112.57(14)
C12 C11 C10 115.92(15)
O5 C13 C16 110.86(13)
O4 C14 C16 111.48(13)
O6 C15 C16 110.11(13)
C15 C16 C13 107.95(14)
C15 C16 C14 107.88(14)
C13 C16 C14 107.93(14)
C15 C16 C17 112.90(13)
C13 C16 C17 112.03(13)
C14 C16 C17 107.97(13)
C18 C17 C16 115.81(15)
C20 C19 C23 107.93(15)
C20 C19 C24 125.64(18)
C23 C19 C24 125.72(17)
C20 C19 Fe 70.26(9)
C23 C19 Fe 70.59(9)
C24 C19 Fe 132.25(12)
C19 C20 C21 107.91(14)
C19 C20 C25 125.70(17)
C21 C20 C25 125.67(16)
C19 C20 Fe 70.48(9)
C21 C20 Fe 70.60(9)
C25 C20 Fe 132.01(12)
C22 C21 C20 107.81(14)
C22 C21 C26 124.73(16)
C20 C21 C26 126.78(16)
C22 C21 Fe 71.62(9)
C20 C21 Fe 69.58(9)
C26 C21 Fe 131.69(12)
C21 C22 C23 108.33(15)
C21 C22 C27 125.04(16)
C23 C22 C27 126.45(16)
C21 C22 Fe 69.54(9)
C23 C22 Fe 69.56(9)
C27 C22 Fe 130.43(12)
C19 C23 C22 108.00(14)
C19 C23 C28 125.88(17)
C22 C23 C28 125.36(17)
C19 C23 Fe 69.75(9)
C22 C23 Fe 71.61(9)
C28 C23 Fe 131.98(13)

loop_
_geom_bond_atom_site_label_1
_geom_bond_atom_site_label_2
_geom_bond_distance
Fe C1 1.9993(15)
Fe P1 2.0854(4)
Fe P2 2.0996(4)
Fe C19 2.1116(16)
Fe C20 2.1088(16)
Fe C21 2.1224(15)
Fe C23 2.1228(16)
Fe C22 2.1498(16)
P1 O1 1.6194(12)
P1 O3 1.6239(12)
P1 O2 1.6306(12)
P2 O6 1.6080(11)
P2 O4 1.6201(12)
P2 O5 1.6265(11)
O1 C9 1.450(2)
O2 C8 1.452(2)
O3 C7 1.447(2)
O4 C14 1.446(2)
O5 C13 1.4452(19)
O6 C15 1.4604(19)
C1 C6 1.412(2)
C1 C2 1.411(2)
C2 C3 1.392(2)
C3 C4 1.390(3)
C4 C5 1.387(2)
C5 C6 1.394(2)
C7 C10 1.523(2)
C8 C10 1.525(2)
C9 C10 1.533(2)
C10 C11 1.539(2)
C11 C12 1.514(3)
C13 C16 1.525(2)
C14 C16 1.529(2)
C15 C16 1.529(2)
C16 C17 1.536(2)
C17 C18 1.527(3)
C19 C20 1.418(2)
C19 C23 1.437(2)
C19 C24 1.504(2)
C20 C21 1.441(2)
C20 C25 1.503(2)
C21 C22 1.421(2)
C21 C26 1.503(2)
C22 C23 1.421(2)
C22 C27 1.500(2)
C23 C28 1.504(2)
